data_4110971
loop_
_publ_author_name
'Guangyu Zhao'
'Falguni Basuli'
'Uriah J. Kilgore'
'Hongjun Fan'
'Halikhedkar Aneetha'
'John C. Huffman'
'Gang Wu'
'Daniel J. Mindiola'

_publ_section_title
;
 Neutral and Zwitterionic Low-Coordinate Titanium Complexes Bearing the
 Terminal Phosphinidene Functionality. Structural, Spectroscopic,
 Theoretical, and Catalytic Studies Addressing the Ti-P Multiple Bond
;
_journal_name_full 'Journal of the American Chemical Society'
_journal_page_first 13575
_journal_page_last 13585
_journal_paper_doi 10.1021/ja064853o
_journal_volume 128
_journal_year 2006
_chemical_formula_moiety 'C55 H87 N2 P Ti, 0.5(C6 H14)'
_chemical_formula_sum 'C58 H94 N2 P Ti'
_chemical_formula_weight 898.22
_chemical_name_systematic
; 
 ? 
;
_space_group_IT_number 14
_symmetry_cell_setting monoclinic
_symmetry_space_group_name_Hall '-P 2yn'
_symmetry_space_group_name_H-M 'P 1 21/n 1'
_atom_sites_solution_hydrogens geom
_atom_sites_solution_primary direct
_atom_sites_solution_secondary difmap
_audit_creation_method SHELXL-97
_cell_angle_alpha 90.00
_cell_angle_beta 93.21(8)
_cell_angle_gamma 90.00
_cell_formula_units_Z 4
_cell_length_a 13.854(18)
_cell_length_b 21.04(2)
_cell_length_c 18.74(3)
_cell_measurement_reflns_used 1002
_cell_measurement_temperature 125(2)
_cell_measurement_theta_max 23.16
_cell_measurement_theta_min 2.31
_cell_volume 5454(12)
_computing_cell_refinement 'SAINT (Bruker, 1999)'
_computing_data_collection 'SMART (Bruker, 1999)'
_computing_data_reduction 'SAINT (Bruker, 1999), XTEL (local program)'
_computing_structure_refinement 'SHELXL-97 (Sheldrick, 1997)'
_computing_structure_solution 'SHELXS-97 (Sheldrick, 1990)'
_diffrn_ambient_temperature 125(2)
_diffrn_detector 'CCD area detector'
_diffrn_detector_area_resol_mean 44.52
_diffrn_detector_type 'Bruker SMART 6000'
_diffrn_measured_fraction_theta_full 0.954
_diffrn_measured_fraction_theta_max 0.954
_diffrn_measurement_details '   0.30 degree frames measured for 30.17 seconds each'
_diffrn_measurement_device 'three-circle goniometer with fixed chi'
_diffrn_measurement_device_type 'Bruker Platform goniometer'
_diffrn_measurement_method '\w scans'
_diffrn_radiation_monochromator graphite
_diffrn_radiation_source 'fine-focus sealed tube'
_diffrn_radiation_type MoK\a
_diffrn_radiation_wavelength 0.71073
_diffrn_reflns_av_R_equivalents 0.0472
_diffrn_reflns_av_sigmaI/netI 0.1135
_diffrn_reflns_limit_h_max 17
_diffrn_reflns_limit_h_min -13
_diffrn_reflns_limit_k_max 8
_diffrn_reflns_limit_k_min -27
_diffrn_reflns_limit_l_max 24
_diffrn_reflns_limit_l_min -22
_diffrn_reflns_number 18817
_diffrn_reflns_theta_full 27.52
_diffrn_reflns_theta_max 27.52
_diffrn_reflns_theta_min 2.03
_diffrn_standards_decay_% 0.0
_exptl_absorpt_coefficient_mu 0.223
_exptl_absorpt_correction_type none
_exptl_crystal_colour 'deep red'
_exptl_crystal_density_diffrn 1.094
_exptl_crystal_description irrregular
_exptl_crystal_F_000 1972
_exptl_crystal_size_max 0.30
_exptl_crystal_size_mid 0.25
_exptl_crystal_size_min 0.25
_refine_diff_density_max 0.317
_refine_diff_density_min -0.350
_refine_diff_density_rms 0.046
_refine_ls_extinction_method none
_refine_ls_goodness_of_fit_ref 0.797
_refine_ls_hydrogen_treatment mixed
_refine_ls_matrix_type full
_refine_ls_number_parameters 986
_refine_ls_number_reflns 11975
_refine_ls_number_restraints 0
_refine_ls_restrained_S_all 0.797
_refine_ls_R_factor_all 0.0815
_refine_ls_R_factor_gt 0.0426
_refine_ls_shift/su_max 0.003
_refine_ls_shift/su_mean 0.000
_refine_ls_structure_factor_coef Fsqd
_refine_ls_weighting_details 'calc w=1/[\s^2^(Fo^2^)+(0.0099P)^2^+0.0000P] where P=(Fo^2^+2Fc^2^)/3'
_refine_ls_weighting_scheme calc
_refine_ls_wR_factor_gt 0.0658
_refine_ls_wR_factor_ref 0.0735
_reflns_number_gt 7099
_reflns_number_total 11975
_reflns_threshold_expression >2sigma(I)
_cod_data_source_file ja064853osi20060707_082854.cif
_cod_data_source_block 05085
_cod_original_cell_volume 5453(12)
_cod_original_sg_symbol_H-M 'P 1 21/n 1 '
_cod_database_code 4110971

loop_
_symmetry_equiv_pos_as_xyz
'x, y, z'
'-x+1/2, y+1/2, -z+1/2'
'-x, -y, -z'
'x-1/2, -y-1/2, z-1/2'

loop_
_atom_site_label
_atom_site_type_symbol
_atom_site_fract_x
_atom_site_fract_y
_atom_site_fract_z
_atom_site_U_iso_or_equiv
_atom_site_adp_type
_atom_site_occupancy
_atom_site_symmetry_multiplicity
_atom_site_calc_flag
_atom_site_refinement_flags
_atom_site_disorder_assembly
_atom_site_disorder_group
Ti1 Ti 0.36069(2) 0.242359(15) 0.131347(18) 0.01629(9) Uani 1 1 d . . .
P39 P 0.29457(4) 0.18401(2) 0.04755(3) 0.02104(12) Uani 1 1 d . . .
N2 N 0.27829(10) 0.23647(7) 0.21417(8) 0.0167(3) Uani 1 1 d . . .
N6 N 0.48520(10) 0.19600(7) 0.17613(8) 0.0169(4) Uani 1 1 d . . .
C1S C 0.5422(5) -0.0212(3) 0.4966(5) 0.0394(14) Uani 0.50 1 d P . 1
C2S C 0.5959(6) -0.0141(4) 0.4302(4) 0.0434(15) Uani 0.50 1 d P A 1
C3 C 0.33304(13) 0.26784(8) 0.26652(9) 0.0187(4) Uani 1 1 d . . .
C3S C 0.6795(6) -0.0566(4) 0.4215(6) 0.0584(19) Uani 0.50 1 d P A 1
C4 C 0.43213(13) 0.26098(9) 0.27096(10) 0.0180(4) Uani 1 1 d . . .
C4S C 0.3361(6) 0.0296(4) 0.6104(4) 0.054(2) Uani 0.50 1 d P B 2
C5 C 0.50087(13) 0.21605(8) 0.24179(10) 0.0181(4) Uani 1 1 d . . .
C5S C 0.3886(6) 0.0404(3) 0.5403(4) 0.043(2) Uani 0.50 1 d P B 2
C6S C 0.4723(6) -0.0048(3) 0.5350(4) 0.042(2) Uani 0.50 1 d P . 2
C7 C 0.18314(13) 0.21127(9) 0.22296(10) 0.0182(4) Uani 1 1 d . . .
C8 C 0.10142(13) 0.23751(9) 0.18483(10) 0.0201(4) Uani 1 1 d . . .
C9 C 0.01153(15) 0.21071(10) 0.19567(11) 0.0259(5) Uani 1 1 d . . .
C10 C 0.00076(16) 0.16018(10) 0.24160(12) 0.0302(5) Uani 1 1 d . . .
C11 C 0.08121(16) 0.13365(10) 0.27611(12) 0.0293(5) Uani 1 1 d . . .
C12 C 0.17365(14) 0.15743(9) 0.26632(10) 0.0221(5) Uani 1 1 d . . .
C13 C 0.26011(16) 0.12414(10) 0.30283(11) 0.0254(5) Uani 1 1 d . . .
C14 C 0.2574(2) 0.05248(11) 0.28981(15) 0.0354(6) Uani 1 1 d . . .
C15 C 0.2709(2) 0.13757(13) 0.38301(13) 0.0387(6) Uani 1 1 d . . .
C16 C 0.10606(15) 0.29481(9) 0.13578(11) 0.0232(5) Uani 1 1 d . . .
C17 C 0.05160(18) 0.35196(11) 0.16397(13) 0.0309(5) Uani 1 1 d . . .
C18 C 0.06611(18) 0.28012(12) 0.05972(12) 0.0312(5) Uani 1 1 d . . .
C19 C 0.29059(14) 0.32005(9) 0.31545(10) 0.0216(4) Uani 1 1 d . . .
C20 C 0.28695(18) 0.38206(10) 0.27195(13) 0.0297(5) Uani 1 1 d . . .
C21 C 0.35401(17) 0.33127(12) 0.38392(12) 0.0314(6) Uani 1 1 d . . .
C22 C 0.18898(16) 0.30607(11) 0.33947(12) 0.0267(5) Uani 1 1 d . . .
C23 C 0.58302(14) 0.19763(9) 0.29731(10) 0.0204(4) Uani 1 1 d . . .
C24 C 0.53388(18) 0.16562(12) 0.35984(12) 0.0311(5) Uani 1 1 d . . .
C25 C 0.63671(18) 0.25745(12) 0.32521(14) 0.0322(5) Uani 1 1 d . . .
C26 C 0.66004(17) 0.15109(12) 0.27290(12) 0.0283(5) Uani 1 1 d . . .
C27 C 0.55191(13) 0.15720(9) 0.13702(10) 0.0189(4) Uani 1 1 d . . .
C28 C 0.53699(14) 0.09165(9) 0.12922(10) 0.0208(4) Uani 1 1 d . . .
C29 C 0.60272(16) 0.05726(10) 0.09073(11) 0.0266(5) Uani 1 1 d . . .
C30 C 0.67945(15) 0.08564(11) 0.05976(11) 0.0292(5) Uani 1 1 d . . .
C31 C 0.69095(15) 0.15033(11) 0.06595(11) 0.0272(5) Uani 1 1 d . . .
C32 C 0.62826(14) 0.18768(9) 0.10388(10) 0.0217(4) Uani 1 1 d . . .
C33 C 0.64608(14) 0.25907(10) 0.10641(11) 0.0244(5) Uani 1 1 d . . .
C34 C 0.74826(18) 0.27559(13) 0.13712(15) 0.0397(6) Uani 1 1 d . . .
C35 C 0.6303(2) 0.28789(13) 0.03188(14) 0.0359(6) Uani 1 1 d . . .
C36 C 0.45465(15) 0.05583(9) 0.16151(11) 0.0254(5) Uani 1 1 d . . .
C37 C 0.39369(18) 0.02134(11) 0.10309(13) 0.0310(6) Uani 1 1 d . . .
C38 C 0.4912(2) 0.00893(11) 0.21921(13) 0.0353(6) Uani 1 1 d . . .
C40 C 0.24260(13) 0.13794(8) -0.02648(10) 0.0178(4) Uani 1 1 d . . .
C41 C 0.29051(13) 0.13549(9) -0.09134(10) 0.0181(4) Uani 1 1 d . . .
C42 C 0.25082(14) 0.09874(9) -0.14712(10) 0.0213(5) Uani 1 1 d . . .
C43 C 0.16548(14) 0.06490(9) -0.14230(10) 0.0227(5) Uani 1 1 d . . .
C44 C 0.11957(15) 0.06830(10) -0.07847(11) 0.0230(5) Uani 1 1 d . . .
C45 C 0.15569(13) 0.10368(9) -0.01977(10) 0.0196(4) Uani 1 1 d . . .
C46 C 0.38346(14) 0.17277(9) -0.09875(11) 0.0213(5) Uani 1 1 d . . .
C47 C 0.40307(18) 0.19199(13) -0.17484(13) 0.0348(6) Uani 1 1 d . . .
C48 C 0.47034(16) 0.13675(12) -0.06547(13) 0.0280(5) Uani 1 1 d . . .
C49 C 0.12172(16) 0.02757(11) -0.20568(11) 0.0282(5) Uani 1 1 d . . .
C50 C 0.1900(2) -0.02106(12) -0.23342(14) 0.0387(6) Uani 1 1 d . . .
C51 C 0.0868(2) 0.07275(15) -0.26629(15) 0.0487(8) Uani 1 1 d . . .
C52 C 0.10218(14) 0.10353(10) 0.04944(10) 0.0224(5) Uani 1 1 d . . .
C53 C -0.00693(16) 0.11104(12) 0.03764(13) 0.0297(5) Uani 1 1 d . . .
C54 C 0.12638(19) 0.04403(12) 0.09296(13) 0.0348(6) Uani 1 1 d . . .
C55 C 0.39076(16) 0.33489(10) 0.09567(12) 0.0254(5) Uani 1 1 d . . .
C56 C 0.35947(15) 0.38261(9) 0.03718(11) 0.0265(5) Uani 1 1 d . . .
C57 C 0.2616(3) 0.41071(18) 0.0549(2) 0.0701(11) Uani 1 1 d . . .
C58 C 0.3491(4) 0.35110(16) -0.03488(16) 0.0712(12) Uani 1 1 d . . .
C59 C 0.4301(3) 0.43714(19) 0.0345(2) 0.0783(13) Uani 1 1 d . . .
H1 H 0.595(3) -0.0132(17) 0.539(2) 0.016(10) Uiso 0.50 1 d P C 1
H1S H 0.513(3) -0.070(2) 0.499(2) 0.040(13) Uiso 0.50 1 d P D 1
H2S H 0.615(3) 0.032(2) 0.428(2) 0.027(12) Uiso 0.50 1 d P E 1
H3S H 0.455(3) -0.045(2) 0.536(2) 0.021(11) Uiso 0.50 1 d P F 2
H4S H 0.527(3) 0.0008(16) 0.575(2) 0.013(10) Uiso 0.50 1 d P G 2
H5 H 0.311(3) -0.0162(19) 0.613(2) 0.025(11) Uiso 0.50 1 d P H 2
H5S H 0.342(3) 0.0356(17) 0.496(2) 0.021(10) Uiso 0.50 1 d P I 2
H6 H 0.551(3) -0.017(2) 0.380(3) 0.051(14) Uiso 0.50 1 d P J 1
H6S H 0.655(5) -0.098(3) 0.425(3) 0.08(2) Uiso 0.50 1 d P K 1
H7S H 0.7254(19) -0.0523(14) 0.3837(17) 0.067(10) Uiso 1 1 d . . .
H8S H 0.375(4) 0.041(2) 0.658(3) 0.062(16) Uiso 0.50 1 d P L 2
H11 H 0.403(4) 0.083(3) 0.542(3) 0.046(15) Uiso 0.50 1 d P M 2
H20 H 0.730(3) -0.051(2) 0.465(3) 0.039(13) Uiso 0.50 1 d P N 1
H47 H 0.5957(13) 0.0142(9) 0.0873(10) 0.025(6) Uiso 1 1 d . . .
H61 H -0.0413(12) 0.2286(8) 0.1719(9) 0.016(5) Uiso 1 1 d . . .
H62 H -0.0635(13) 0.1427(9) 0.2479(10) 0.027(6) Uiso 1 1 d . . .
H63 H 0.0763(13) 0.0966(9) 0.3075(10) 0.032(6) Uiso 1 1 d . . .
H64 H 0.3160(12) 0.1405(8) 0.2816(10) 0.018(5) Uiso 1 1 d . . .
H65 H 0.1980(16) 0.0336(10) 0.3137(12) 0.052(7) Uiso 1 1 d . . .
H66 H 0.2499(15) 0.0433(10) 0.2385(13) 0.046(7) Uiso 1 1 d . . .
H67 H 0.3167(14) 0.0323(9) 0.3085(11) 0.034(6) Uiso 1 1 d . . .
H68 H 0.2143(14) 0.1237(9) 0.4044(11) 0.031(6) Uiso 1 1 d . . .
H69 H 0.2793(15) 0.1832(11) 0.3959(12) 0.054(8) Uiso 1 1 d . . .
H70 H 0.3252(15) 0.1135(10) 0.4078(11) 0.043(7) Uiso 1 1 d . . .
H71 H 0.1723(12) 0.3061(7) 0.1324(8) 0.005(4) Uiso 1 1 d . . .
H72 H -0.0184(15) 0.3444(9) 0.1635(11) 0.038(7) Uiso 1 1 d . . .
H73 H 0.0739(13) 0.3623(8) 0.2121(11) 0.022(5) Uiso 1 1 d . . .
H74 H 0.0634(14) 0.3899(10) 0.1354(11) 0.042(7) Uiso 1 1 d . . .
H75 H -0.0026(14) 0.2657(9) 0.0607(10) 0.029(6) Uiso 1 1 d . . .
H76 H 0.0668(15) 0.3170(10) 0.0321(12) 0.043(7) Uiso 1 1 d . . .
H77 H 0.1036(13) 0.2474(9) 0.0359(10) 0.026(5) Uiso 1 1 d . . .
H78 H 0.2475(13) 0.3767(9) 0.2268(11) 0.027(6) Uiso 1 1 d . . .
H79 H 0.3525(15) 0.3949(9) 0.2611(11) 0.038(6) Uiso 1 1 d . . .
H80 H 0.2607(14) 0.4162(9) 0.3017(11) 0.035(6) Uiso 1 1 d . . .
H81 H 0.4181(14) 0.3509(9) 0.3740(10) 0.027(6) Uiso 1 1 d . . .
H82 H 0.3219(13) 0.3616(9) 0.4110(10) 0.021(5) Uiso 1 1 d . . .
H83 H 0.3653(14) 0.2914(10) 0.4111(11) 0.039(7) Uiso 1 1 d . . .
H84 H 0.1705(14) 0.3415(10) 0.3697(11) 0.038(6) Uiso 1 1 d . . .
H85 H 0.1880(13) 0.2683(9) 0.3684(10) 0.030(6) Uiso 1 1 d . . .
H86 H 0.1401(12) 0.3013(8) 0.2997(9) 0.013(5) Uiso 1 1 d . . .
H87 H 0.5019(15) 0.1255(10) 0.3438(11) 0.042(7) Uiso 1 1 d . . .
H88 H 0.4849(15) 0.1964(10) 0.3815(12) 0.051(7) Uiso 1 1 d . . .
H89 H 0.5826(14) 0.1566(9) 0.3947(11) 0.031(6) Uiso 1 1 d . . .
H90 H 0.6940(13) 0.2442(9) 0.3548(10) 0.030(6) Uiso 1 1 d . . .
H91 H 0.5972(14) 0.2835(10) 0.3541(11) 0.039(7) Uiso 1 1 d . . .
H92 H 0.6558(15) 0.2838(10) 0.2870(12) 0.040(7) Uiso 1 1 d . . .
H93 H 0.6322(13) 0.1091(9) 0.2547(10) 0.023(5) Uiso 1 1 d . . .
H94 H 0.6957(14) 0.1700(9) 0.2377(11) 0.028(6) Uiso 1 1 d . . .
H95 H 0.7020(13) 0.1421(9) 0.3134(11) 0.028(6) Uiso 1 1 d . . .
H96 H 0.4653(12) 0.2869(8) 0.3048(9) 0.014(5) Uiso 1 1 d . . .
H97 H 0.7224(12) 0.0607(8) 0.0353(10) 0.017(5) Uiso 1 1 d . . .
H98 H 0.7399(13) 0.1707(8) 0.0459(10) 0.020(5) Uiso 1 1 d . . .
H99 H 0.6017(13) 0.2793(9) 0.1363(10) 0.027(6) Uiso 1 1 d . . .
H100 H 0.7657(15) 0.2531(11) 0.1863(12) 0.054(7) Uiso 1 1 d . . .
H101 H 0.7573(14) 0.3195(10) 0.1425(10) 0.029(6) Uiso 1 1 d . . .
H102 H 0.7955(14) 0.2623(9) 0.1044(11) 0.037(6) Uiso 1 1 d . . .
H103 H 0.6338(14) 0.3341(10) 0.0334(11) 0.036(6) Uiso 1 1 d . . .
H104 H 0.6781(15) 0.2711(10) 0.0017(11) 0.042(7) Uiso 1 1 d . . .
H105 H 0.5672(15) 0.2786(9) 0.0089(11) 0.033(6) Uiso 1 1 d . . .
H106 H 0.4147(12) 0.0849(8) 0.1819(9) 0.016(5) Uiso 1 1 d . . .
H107 H 0.3441(15) -0.0032(9) 0.1216(11) 0.037(7) Uiso 1 1 d . . .
H108 H 0.4339(14) -0.0061(9) 0.0743(11) 0.029(6) Uiso 1 1 d . . .
H109 H 0.3633(12) 0.0526(9) 0.0689(10) 0.021(5) Uiso 1 1 d . . .
H110 H 0.5364(14) -0.0192(9) 0.2015(11) 0.029(6) Uiso 1 1 d . . .
H111 H 0.5234(13) 0.0319(9) 0.2628(11) 0.034(6) Uiso 1 1 d . . .
H112 H 0.4366(15) -0.0165(10) 0.2378(12) 0.045(7) Uiso 1 1 d . . .
H113 H 0.2815(12) 0.0965(8) -0.1892(9) 0.013(5) Uiso 1 1 d . . .
H114 H 0.0637(13) 0.0457(8) -0.0761(10) 0.020(5) Uiso 1 1 d . . .
H115 H 0.3768(12) 0.2114(8) -0.0711(10) 0.020(5) Uiso 1 1 d . . .
H116 H 0.4585(13) 0.2212(9) -0.1751(10) 0.024(6) Uiso 1 1 d . . .
H117 H 0.3448(16) 0.2160(10) -0.1995(12) 0.054(7) Uiso 1 1 d . . .
H118 H 0.4163(14) 0.1554(10) -0.2050(11) 0.039(7) Uiso 1 1 d . . .
H119 H 0.4852(13) 0.0984(9) -0.0928(10) 0.026(6) Uiso 1 1 d . . .
H120 H 0.5283(14) 0.1640(9) -0.0639(10) 0.028(6) Uiso 1 1 d . . .
H121 H 0.4605(15) 0.1228(10) -0.0174(12) 0.046(7) Uiso 1 1 d . . .
H122 H 0.0621(15) 0.0082(10) -0.1930(12) 0.052(7) Uiso 1 1 d . . .
H123 H 0.2509(17) 0.0017(11) -0.2480(13) 0.058(8) Uiso 1 1 d . . .
H124 H 0.1613(14) -0.0435(10) -0.2762(12) 0.039(6) Uiso 1 1 d . . .
H125 H 0.2070(17) -0.0522(12) -0.1932(14) 0.070(9) Uiso 1 1 d . . .
H126 H 0.0531(15) 0.0465(10) -0.3036(13) 0.051(7) Uiso 1 1 d . . .
H127 H 0.0388(19) 0.1014(13) -0.2481(14) 0.081(10) Uiso 1 1 d . . .
H128 H 0.147(2) 0.0935(14) -0.2850(16) 0.102(12) Uiso 1 1 d . . .
H129 H 0.1267(12) 0.1393(8) 0.0781(9) 0.012(5) Uiso 1 1 d . . .
H130 H -0.0218(13) 0.1475(9) 0.0096(11) 0.027(6) Uiso 1 1 d . . .
H131 H -0.0359(15) 0.1125(10) 0.0848(12) 0.049(7) Uiso 1 1 d . . .
H132 H -0.0373(14) 0.0748(10) 0.0113(12) 0.043(7) Uiso 1 1 d . . .
H133 H 0.1055(14) 0.0039(10) 0.0667(11) 0.035(6) Uiso 1 1 d . . .
H134 H 0.0929(14) 0.0450(9) 0.1364(11) 0.032(6) Uiso 1 1 d . . .
H135 H 0.1979(16) 0.0393(10) 0.1054(12) 0.046(7) Uiso 1 1 d . . .
H136 H 0.4528(15) 0.3204(9) 0.0866(11) 0.039(7) Uiso 1 1 d . . .
H137 H 0.4039(13) 0.3582(9) 0.1358(11) 0.027(6) Uiso 1 1 d . . .
H138 H 0.2434(16) 0.4458(12) 0.0202(13) 0.062(8) Uiso 1 1 d . . .
H139 H 0.221(2) 0.3706(14) 0.0409(16) 0.097(12) Uiso 1 1 d . . .
H140 H 0.272(3) 0.4296(17) 0.105(2) 0.149(18) Uiso 1 1 d . . .
H141 H 0.311(2) 0.3132(16) -0.0402(17) 0.116(14) Uiso 1 1 d . . .
H142 H 0.414(3) 0.3399(17) -0.0459(19) 0.132(18) Uiso 1 1 d . . .
H143 H 0.3280(16) 0.3813(12) -0.0719(13) 0.063(8) Uiso 1 1 d . . .
H144 H 0.490(3) 0.4193(18) 0.019(2) 0.14(2) Uiso 1 1 d . . .
H145 H 0.439(3) 0.4583(17) 0.083(2) 0.143(17) Uiso 1 1 d . . .
H146 H 0.4059(16) 0.4691(11) -0.0030(13) 0.058(8) Uiso 1 1 d . . .

loop_
_atom_site_aniso_label
_atom_site_aniso_U_11
_atom_site_aniso_U_22
_atom_site_aniso_U_33
_atom_site_aniso_U_23
_atom_site_aniso_U_13
_atom_site_aniso_U_12
Ti1 0.01670(19) 0.01714(18) 0.01501(17) 0.00056(15) 0.00079(14) 0.00037(16)
P39 0.0192(3) 0.0255(3) 0.0185(3) -0.0036(2) 0.0013(2) -0.0009(2)
N2 0.0163(8) 0.0175(8) 0.0164(8) -0.0004(7) 0.0022(7) 0.0008(7)
N6 0.0163(9) 0.0152(8) 0.0194(9) 0.0000(7) 0.0012(7) -0.0003(7)
C1S 0.048(4) 0.030(3) 0.039(4) 0.002(4) -0.008(4) -0.006(3)
C2S 0.057(5) 0.035(4) 0.038(4) 0.001(3) -0.004(4) -0.004(3)
C3 0.0234(11) 0.0178(10) 0.0152(10) 0.0022(8) 0.0029(8) 0.0010(9)
C3S 0.060(6) 0.049(5) 0.065(6) -0.010(4) 0.001(5) -0.003(4)
C4 0.0191(11) 0.0177(10) 0.0169(10) -0.0032(8) -0.0023(8) -0.0022(9)
C4S 0.069(6) 0.040(4) 0.050(5) 0.019(4) -0.011(5) -0.011(4)
C5 0.0193(11) 0.0147(9) 0.0203(11) 0.0017(8) 0.0008(8) -0.0037(8)
C5S 0.068(6) 0.027(3) 0.032(4) 0.014(3) -0.022(4) -0.019(4)
C6S 0.073(7) 0.024(3) 0.025(3) 0.015(3) -0.014(5) -0.020(4)
C7 0.0195(11) 0.0187(10) 0.0167(10) -0.0058(8) 0.0031(8) -0.0015(9)
C8 0.0205(11) 0.0219(10) 0.0178(10) -0.0050(8) 0.0017(8) 0.0008(9)
C9 0.0189(12) 0.0332(12) 0.0255(12) -0.0052(10) 0.0011(10) 0.0034(10)
C10 0.0230(13) 0.0345(13) 0.0337(13) -0.0090(10) 0.0067(10) -0.0093(11)
C11 0.0345(14) 0.0265(12) 0.0278(13) 0.0016(10) 0.0089(11) -0.0071(11)
C12 0.0244(12) 0.0217(11) 0.0203(11) -0.0031(8) 0.0035(9) 0.0005(9)
C13 0.0298(13) 0.0242(11) 0.0223(12) 0.0054(9) 0.0044(10) 0.0001(10)
C14 0.0429(17) 0.0252(13) 0.0380(16) 0.0035(11) 0.0028(13) 0.0016(12)
C15 0.0480(18) 0.0425(16) 0.0257(14) 0.0030(12) 0.0029(13) 0.0066(14)
C16 0.0183(12) 0.0264(11) 0.0247(12) 0.0002(9) -0.0009(9) 0.0024(10)
C17 0.0317(15) 0.0284(13) 0.0321(14) -0.0018(11) -0.0015(11) 0.0067(11)
C18 0.0321(15) 0.0324(14) 0.0285(13) 0.0020(11) -0.0031(11) 0.0057(12)
C19 0.0205(11) 0.0229(11) 0.0216(11) -0.0042(9) 0.0026(9) 0.0031(9)
C20 0.0330(15) 0.0223(12) 0.0347(14) -0.0049(10) 0.0088(12) 0.0038(11)
C21 0.0261(14) 0.0412(15) 0.0269(13) -0.0147(11) 0.0028(11) 0.0058(12)
C22 0.0264(13) 0.0301(13) 0.0242(12) -0.0057(10) 0.0063(10) 0.0040(11)
C23 0.0202(11) 0.0234(11) 0.0172(10) -0.0019(8) -0.0028(9) 0.0025(9)
C24 0.0333(15) 0.0375(14) 0.0217(12) 0.0054(11) -0.0044(11) 0.0067(12)
C25 0.0265(13) 0.0335(14) 0.0356(14) -0.0080(12) -0.0077(11) 0.0044(12)
C26 0.0255(13) 0.0372(14) 0.0214(12) -0.0034(11) -0.0067(10) 0.0087(11)
C27 0.0174(11) 0.0262(11) 0.0126(10) -0.0011(8) -0.0041(8) 0.0066(9)
C28 0.0215(11) 0.0227(11) 0.0178(11) 0.0002(8) -0.0030(9) 0.0046(9)
C29 0.0309(13) 0.0241(12) 0.0243(12) -0.0050(9) -0.0032(10) 0.0088(10)
C30 0.0241(13) 0.0387(14) 0.0250(12) -0.0086(10) 0.0023(10) 0.0133(11)
C31 0.0173(12) 0.0439(14) 0.0207(12) -0.0013(10) 0.0038(9) 0.0019(11)
C32 0.0180(11) 0.0277(11) 0.0189(11) -0.0013(9) -0.0031(9) 0.0029(9)
C33 0.0191(11) 0.0310(12) 0.0235(11) -0.0017(10) 0.0046(9) -0.0005(10)
C34 0.0268(14) 0.0455(17) 0.0474(17) -0.0079(13) 0.0071(12) -0.0094(13)
C35 0.0387(16) 0.0357(15) 0.0342(14) 0.0068(11) 0.0117(12) 0.0021(13)
C36 0.0306(13) 0.0176(11) 0.0285(12) -0.0007(9) 0.0068(10) 0.0075(10)
C37 0.0291(15) 0.0229(12) 0.0408(15) 0.0018(11) 0.0004(12) 0.0017(11)
C38 0.0490(17) 0.0241(13) 0.0327(14) 0.0012(11) 0.0018(13) 0.0019(13)
C40 0.0202(11) 0.0175(10) 0.0156(10) 0.0007(8) -0.0010(8) 0.0019(9)
C41 0.0162(11) 0.0188(10) 0.0189(10) 0.0038(8) -0.0012(8) 0.0031(8)
C42 0.0225(12) 0.0266(11) 0.0152(11) 0.0009(8) 0.0044(9) 0.0040(9)
C43 0.0242(12) 0.0242(11) 0.0196(11) -0.0036(9) -0.0004(9) -0.0013(9)
C44 0.0173(12) 0.0253(11) 0.0265(12) -0.0016(9) 0.0019(9) -0.0062(10)
C45 0.0198(11) 0.0202(10) 0.0188(10) 0.0000(8) 0.0022(9) 0.0003(9)
C46 0.0223(12) 0.0215(11) 0.0203(11) 0.0007(9) 0.0035(9) -0.0008(9)
C47 0.0247(14) 0.0498(16) 0.0305(14) 0.0123(12) 0.0064(11) -0.0039(13)
C48 0.0209(13) 0.0359(14) 0.0272(13) 0.0004(11) 0.0021(10) 0.0014(11)
C49 0.0229(13) 0.0386(13) 0.0232(12) -0.0100(10) 0.0011(10) -0.0060(11)
C50 0.0446(17) 0.0375(15) 0.0333(15) -0.0131(12) -0.0055(13) 0.0041(13)
C51 0.051(2) 0.0562(19) 0.0363(16) -0.0197(14) -0.0214(15) 0.0134(16)
C52 0.0215(12) 0.0281(12) 0.0176(11) -0.0028(9) 0.0015(9) -0.0057(10)
C53 0.0262(13) 0.0388(14) 0.0242(13) -0.0026(11) 0.0027(10) -0.0008(11)
C54 0.0324(15) 0.0460(16) 0.0265(13) 0.0096(12) 0.0064(12) -0.0022(13)
C55 0.0239(13) 0.0274(12) 0.0247(12) 0.0049(10) -0.0004(10) -0.0007(10)
C56 0.0305(13) 0.0211(11) 0.0274(12) 0.0074(9) -0.0018(10) -0.0040(10)
C57 0.067(2) 0.062(2) 0.084(3) 0.049(2) 0.027(2) 0.0336(19)
C58 0.146(4) 0.0401(18) 0.0255(16) 0.0097(13) -0.013(2) 0.014(2)
C59 0.082(3) 0.059(2) 0.090(3) 0.054(2) -0.034(2) -0.037(2)

loop_
_atom_type_symbol
_atom_type_description
_atom_type_scat_dispersion_real
_atom_type_scat_dispersion_imag
_atom_type_scat_source
C C 0.0033 0.0016 'International Tables Vol C Tables 4.2.6.8 and 6.1.1.4'
H H 0.0000 0.0000 'International Tables Vol C Tables 4.2.6.8 and 6.1.1.4'
N N 0.0061 0.0033 'International Tables Vol C Tables 4.2.6.8 and 6.1.1.4'
P P 0.1023 0.0942 'International Tables Vol C Tables 4.2.6.8 and 6.1.1.4'
Ti Ti 0.2776 0.4457 'International Tables Vol C Tables 4.2.6.8 and 6.1.1.4'

loop_
_geom_angle_atom_site_label_1
_geom_angle_atom_site_label_2
_geom_angle_atom_site_label_3
_geom_angle
_geom_angle_site_symmetry_1
_geom_angle_site_symmetry_3
N2 Ti1 C55 116.05(9) . .
N2 Ti1 N6 98.82(11) . .
C55 Ti1 N6 112.38(9) . .
N2 Ti1 P39 107.15(10) . .
C55 Ti1 P39 112.23(10) . .
N6 Ti1 P39 109.29(9) . .
N2 Ti1 C3 30.64(7) . .
C55 Ti1 C3 99.14(9) . .
N6 Ti1 C3 82.63(10) . .
P39 Ti1 C3 137.41(7) . .
N2 Ti1 H136 134.1(5) . .
C55 Ti1 H136 24.4(5) . .
N6 Ti1 H136 91.0(5) . .
P39 Ti1 H136 111.6(5) . .
C3 Ti1 H136 108.8(5) . .
C40 P39 Ti1 176.64(7) . .
C3 N2 C7 124.59(16) . .
C3 N2 Ti1 102.11(15) . .
C7 N2 Ti1 133.20(13) . .
C5 N6 C27 125.17(17) . .
C5 N6 Ti1 108.27(14) . .
C27 N6 Ti1 125.73(14) . .
C1S C1S C2S 116.4(11) 3_656 .
C1S C1S H1 111(2) 3_656 .
C2S C1S H1 105(2) . .
C1S C1S H1S 106(3) 3_656 .
C2S C1S H1S 109(3) . .
H1 C1S H1S 111(3) . .
C1S C1S H3S 60.4(16) 3_656 .
C2S C1S H3S 151.7(16) . .
H1 C1S H3S 102(3) . .
H1S C1S H3S 52(2) . .
C1S C1S H4S 65.8(14) 3_656 .
C2S C1S H4S 148.6(14) . .
H1 C1S H4S 51(2) . .
H1S C1S H4S 100(3) . .
H3S C1S H4S 59(2) . .
C3S C2S C1S 117.4(10) . .
C3S C2S H2S 112(3) . .
C1S C2S H2S 106(3) . .
C3S C2S H6 106(3) . .
C1S C2S H6 115(3) . .
H2S C2S H6 99(3) . .
N2 C3 C4 120.05(18) . .
N2 C3 C19 122.97(17) . .
C4 C3 C19 116.32(17) . .
N2 C3 Ti1 47.26(11) . .
C4 C3 Ti1 80.73(14) . .
C19 C3 Ti1 141.63(13) . .
C2S C3S H6S 105(4) . .
C2S C3S H7S 124(3) . .
H6S C3S H7S 113(4) . .
C2S C3S H20 110(3) . .
H6S C3S H20 106(4) . .
H7S C3S H20 97(3) . .
C3 C4 C5 135.18(18) . .
C3 C4 H96 115.4(11) . .
C5 C4 H96 108.8(10) . .
C5S C4S H5 111(2) . .
C5S C4S H8S 116(3) . .
H5 C4S H8S 109(3) . .
N6 C5 C4 118.74(18) . .
N6 C5 C23 128.98(18) . .
C4 C5 C23 112.25(18) . .
C6S C5S C4S 111.3(8) . .
C6S C5S H5S 110(2) . .
C4S C5S H5S 111(2) . .
C6S C5S H11 117(3) . .
C4S C5S H11 103(3) . .
H5S C5S H11 104(3) . .
C5S C6S C6S 112.9(9) . 3_656
C5S C6S H3S 113(3) . .
C6S C6S H3S 107(3) 3_656 .
C5S C6S H4S 114(2) . .
C6S C6S H4S 103(2) 3_656 .
H3S C6S H4S 106(3) . .
C12 C7 C8 120.53(19) . .
C12 C7 N2 118.65(17) . .
C8 C7 N2 120.68(18) . .
C9 C8 C7 117.7(2) . .
C9 C8 C16 118.56(19) . .
C7 C8 C16 123.68(18) . .
C10 C9 C8 122.1(2) . .
C10 C9 H61 120.5(11) . .
C8 C9 H61 117.4(11) . .
C11 C10 C9 119.5(2) . .
C11 C10 H62 120.7(11) . .
C9 C10 H62 119.7(11) . .
C10 C11 C12 121.2(2) . .
C10 C11 H63 121.5(11) . .
C12 C11 H63 117.3(11) . .
C11 C12 C7 118.76(19) . .
C11 C12 C13 118.8(2) . .
C7 C12 C13 122.42(19) . .
C12 C13 C14 111.8(2) . .
C12 C13 C15 112.9(2) . .
C14 C13 C15 109.87(19) . .
C12 C13 H64 106.5(11) . .
C14 C13 H64 107.7(11) . .
C15 C13 H64 107.8(11) . .
C13 C14 H65 108.8(12) . .
C13 C14 H66 110.6(13) . .
H65 C14 H66 107.7(17) . .
C13 C14 H67 111.1(12) . .
H65 C14 H67 110.6(17) . .
H66 C14 H67 108.0(17) . .
C13 C15 H68 108.8(13) . .
C13 C15 H69 114.8(13) . .
H68 C15 H69 106.5(17) . .
C13 C15 H70 113.1(12) . .
H68 C15 H70 105.4(17) . .
H69 C15 H70 107.5(17) . .
C8 C16 C17 112.1(2) . .
C8 C16 C18 112.18(19) . .
C17 C16 C18 108.69(19) . .
C8 C16 H71 108.1(10) . .
C17 C16 H71 108.8(10) . .
C18 C16 H71 106.8(10) . .
C16 C17 H72 112.0(12) . .
C16 C17 H73 111.2(11) . .
H72 C17 H73 108.1(17) . .
C16 C17 H74 110.6(13) . .
H72 C17 H74 108.8(17) . .
H73 C17 H74 105.9(16) . .
C16 C18 H75 109.8(11) . .
C16 C18 H76 109.5(13) . .
H75 C18 H76 107.6(16) . .
C16 C18 H77 113.0(11) . .
H75 C18 H77 108.8(15) . .
H76 C18 H77 108.0(17) . .
C22 C19 C21 106.1(2) . .
C22 C19 C20 108.39(18) . .
C21 C19 C20 108.27(19) . .
C22 C19 C3 114.77(17) . .
C21 C19 C3 112.44(18) . .
C20 C19 C3 106.67(19) . .
C19 C20 H78 111.0(11) . .
C19 C20 H79 109.9(12) . .
H78 C20 H79 109.1(16) . .
C19 C20 H80 108.6(12) . .
H78 C20 H80 111.2(15) . .
H79 C20 H80 107.0(16) . .
C19 C21 H81 112.2(11) . .
C19 C21 H82 106.9(11) . .
H81 C21 H82 105.7(15) . .
C19 C21 H83 111.6(12) . .
H81 C21 H83 109.1(16) . .
H82 C21 H83 111.2(16) . .
C19 C22 H84 107.4(12) . .
C19 C22 H85 111.5(11) . .
H84 C22 H85 106.9(16) . .
C19 C22 H86 113.7(10) . .
H84 C22 H86 108.9(15) . .
H85 C22 H86 108.2(15) . .
C26 C23 C25 106.96(19) . .
C26 C23 C24 106.93(19) . .
C25 C23 C24 108.95(19) . .
C26 C23 C5 117.14(18) . .
C25 C23 C5 110.30(17) . .
C24 C23 C5 106.30(19) . .
C23 C24 H87 110.5(12) . .
C23 C24 H88 110.6(12) . .
H87 C24 H88 111.0(16) . .
C23 C24 H89 106.8(12) . .
H87 C24 H89 109.4(17) . .
H88 C24 H89 108.5(17) . .
C23 C25 H90 108.6(11) . .
C23 C25 H91 112.1(12) . .
H90 C25 H91 108.1(16) . .
C23 C25 H92 111.6(13) . .
H90 C25 H92 109.9(16) . .
H91 C25 H92 106.4(17) . .
C23 C26 H93 113.4(10) . .
C23 C26 H94 110.0(12) . .
H93 C26 H94 109.8(16) . .
C23 C26 H95 107.1(12) . .
H93 C26 H95 107.4(15) . .
H94 C26 H95 108.9(16) . .
C28 C27 C32 120.77(18) . .
C28 C27 N6 120.57(18) . .
C32 C27 N6 118.56(19) . .
C29 C28 C27 117.9(2) . .
C29 C28 C36 118.3(2) . .
C27 C28 C36 123.78(18) . .
C30 C29 C28 122.3(2) . .
C30 C29 H47 118.8(12) . .
C28 C29 H47 118.8(12) . .
C31 C30 C29 118.9(2) . .
C31 C30 H97 121.7(11) . .
C29 C30 H97 119.5(11) . .
C30 C31 C32 121.9(2) . .
C30 C31 H98 121.5(12) . .
C32 C31 H98 116.7(12) . .
C31 C32 C27 118.2(2) . .
C31 C32 C33 117.85(19) . .
C27 C32 C33 123.99(18) . .
C32 C33 C35 110.40(19) . .
C32 C33 C34 112.27(18) . .
C35 C33 C34 109.5(2) . .
C32 C33 H99 110.5(11) . .
C35 C33 H99 107.2(11) . .
C34 C33 H99 106.8(11) . .
C33 C34 H100 112.8(12) . .
C33 C34 H101 112.2(12) . .
H100 C34 H101 109.0(18) . .
C33 C34 H102 109.9(12) . .
H100 C34 H102 107.2(17) . .
H101 C34 H102 105.3(17) . .
C33 C35 H103 111.4(13) . .
C33 C35 H104 108.9(13) . .
H103 C35 H104 110.5(17) . .
C33 C35 H105 113.8(12) . .
H103 C35 H105 104.8(17) . .
H104 C35 H105 107.3(17) . .
C28 C36 C37 110.3(2) . .
C28 C36 C38 112.0(2) . .
C37 C36 C38 110.4(2) . .
C28 C36 H106 108.5(11) . .
C37 C36 H106 107.0(11) . .
C38 C36 H106 108.5(11) . .
C36 C37 H107 112.5(13) . .
C36 C37 H108 111.3(11) . .
H107 C37 H108 109.1(17) . .
C36 C37 H109 110.1(10) . .
H107 C37 H109 108.0(15) . .
H108 C37 H109 105.5(16) . .
C36 C38 H110 111.1(13) . .
C36 C38 H111 111.7(11) . .
H110 C38 H111 108.0(16) . .
C36 C38 H112 111.3(12) . .
H110 C38 H112 108.6(17) . .
H111 C38 H112 106.0(17) . .
C45 C40 C41 119.94(18) . .
C45 C40 P39 120.61(16) . .
C41 C40 P39 119.44(16) . .
C42 C41 C40 118.73(19) . .
C42 C41 C46 121.35(19) . .
C40 C41 C46 119.92(18) . .
C43 C42 C41 122.7(2) . .
C43 C42 H113 117.8(11) . .
C41 C42 H113 119.5(11) . .
C42 C43 C44 117.58(19) . .
C42 C43 C49 121.2(2) . .
C44 C43 C49 121.2(2) . .
C43 C44 C45 123.0(2) . .
C43 C44 H114 116.5(12) . .
C45 C44 H114 120.5(12) . .
C44 C45 C40 118.07(19) . .
C44 C45 C52 119.81(19) . .
C40 C45 C52 122.11(18) . .
C41 C46 C47 114.78(18) . .
C41 C46 C48 111.06(19) . .
C47 C46 C48 109.7(2) . .
C41 C46 H115 106.1(11) . .
C47 C46 H115 107.7(11) . .
C48 C46 H115 107.1(10) . .
C46 C47 H116 110.5(11) . .
C46 C47 H117 111.8(13) . .
H116 C47 H117 106.4(16) . .
C46 C47 H118 112.4(13) . .
H116 C47 H118 108.5(17) . .
H117 C47 H118 106.9(17) . .
C46 C48 H119 112.2(11) . .
C46 C48 H120 110.2(11) . .
H119 C48 H120 107.4(16) . .
C46 C48 H121 112.5(13) . .
H119 C48 H121 106.4(17) . .
H120 C48 H121 107.9(16) . .
C50 C49 C43 112.9(2) . .
C50 C49 C51 110.0(2) . .
C43 C49 C51 110.6(2) . .
C50 C49 H122 111.2(13) . .
C43 C49 H122 109.6(14) . .
C51 C49 H122 101.9(13) . .
C49 C50 H123 108.6(14) . .
C49 C50 H124 111.7(12) . .
H123 C50 H124 107.8(18) . .
C49 C50 H125 107.9(14) . .
H123 C50 H125 109.9(19) . .
H124 C50 H125 111.0(18) . .
C49 C51 H126 107.1(13) . .
C49 C51 H127 108.5(16) . .
H126 C51 H127 106.8(19) . .
C49 C51 H128 106.7(16) . .
H126 C51 H128 111(2) . .
H127 C51 H128 116(2) . .
C54 C52 C53 110.50(19) . .
C54 C52 C45 110.70(18) . .
C53 C52 C45 113.63(19) . .
C54 C52 H129 106.3(10) . .
C53 C52 H129 108.2(10) . .
C45 C52 H129 107.2(10) . .
C52 C53 H130 110.4(12) . .
C52 C53 H131 108.8(12) . .
H130 C53 H131 112.6(17) . .
C52 C53 H132 112.6(12) . .
H130 C53 H132 105.9(16) . .
H131 C53 H132 106.6(17) . .
C52 C54 H133 112.2(11) . .
C52 C54 H134 109.6(12) . .
H133 C54 H134 107.0(16) . .
C52 C54 H135 112.8(12) . .
H133 C54 H135 106.3(16) . .
H134 C54 H135 108.7(17) . .
C56 C55 Ti1 141.24(16) . .
C56 C55 H136 108.0(13) . .
Ti1 C55 H136 87.5(13) . .
C56 C55 H137 105.9(12) . .
Ti1 C55 H137 105.7(12) . .
H136 C55 H137 100.5(16) . .
C58 C56 C59 109.6(3) . .
C58 C56 C55 111.3(2) . .
C59 C56 C55 111.3(2) . .
C58 C56 C57 108.8(3) . .
C59 C56 C57 107.3(3) . .
C55 C56 C57 108.4(2) . .
C56 C57 H138 109.5(14) . .
C56 C57 H139 96.0(16) . .
H138 C57 H139 109(2) . .
C56 C57 H140 106(2) . .
H138 C57 H140 109(2) . .
H139 C57 H140 126(3) . .
C56 C58 H141 119(2) . .
C56 C58 H142 105(2) . .
H141 C58 H142 107(3) . .
C56 C58 H143 111.2(14) . .
H141 C58 H143 109(2) . .
H142 C58 H143 105(3) . .
C56 C59 H144 106(2) . .
C56 C59 H145 110(2) . .
H144 C59 H145 112(3) . .
C56 C59 H146 109.6(13) . .
H144 C59 H146 108(3) . .
H145 C59 H146 110(2) . .

loop_
_geom_bond_atom_site_label_1
_geom_bond_atom_site_label_2
_geom_bond_distance
_geom_bond_site_symmetry_2
Ti1 N2 1.981(3) .
Ti1 C55 2.107(3) .
Ti1 N6 2.114(3) .
Ti1 P39 2.157(2) .
Ti1 C3 2.638(4) .
Ti1 H136 2.27(2) .
P39 C40 1.808(3) .
N2 C3 1.375(3) .
N2 C7 1.439(3) .
N6 C5 1.307(3) .
N6 C27 1.461(3) .
C1S C1S 1.483(15) 3_656
C1S C2S 1.493(11) .
C1S H1 1.06(4) .
C1S H1S 1.10(4) .
C1S H3S 1.53(4) .
C1S H4S 1.57(4) .
C2S C3S 1.480(12) .
C2S H2S 1.00(4) .
C2S H6 1.09(5) .
C3 C4 1.378(3) .
C3 C19 1.566(3) .
C3S H6S 0.93(6) .
C3S H7S 0.98(3) .
C3S H20 1.05(4) .
C4 C5 1.469(3) .
C4 H96 0.937(17) .
C4S C5S 1.553(12) .
C4S H5 1.03(4) .
C4S H8S 1.05(5) .
C5 C23 1.548(3) .
C5S C6S 1.506(12) .
C5S H5S 1.03(4) .
C5S H11 0.93(5) .
C6S C6S 1.568(14) 3_656
C6S H3S 0.87(4) .
C6S H4S 1.04(4) .
C7 C12 1.404(3) .
C7 C8 1.417(3) .
C8 C9 1.392(3) .
C8 C16 1.520(3) .
C9 C10 1.381(3) .
C9 H61 0.916(16) .
C10 C11 1.375(3) .
C10 H62 0.977(18) .
C11 C12 1.397(3) .
C11 H63 0.982(19) .
C12 C13 1.517(3) .
C13 C14 1.527(3) .
C13 C15 1.528(4) .
C13 H64 0.954(18) .
C14 H65 1.04(2) .
C14 H66 0.98(2) .
C14 H67 0.973(19) .
C15 H68 0.95(2) .
C15 H69 1.00(2) .
C15 H70 1.00(2) .
C16 C17 1.529(3) .
C16 C18 1.531(4) .
C16 H71 0.953(15) .
C17 H72 0.98(2) .
C17 H73 0.961(19) .
C17 H74 0.98(2) .
C18 H75 1.000(18) .
C18 H76 0.93(2) .
C18 H77 0.983(19) .
C19 C22 1.530(3) .
C19 C21 1.532(3) .
C19 C20 1.538(3) .
C20 H78 0.987(19) .
C20 H79 0.98(2) .
C20 H80 0.99(2) .
C21 H81 1.006(19) .
C21 H82 0.943(19) .
C21 H83 0.99(2) .
C22 H84 0.98(2) .
C22 H85 0.964(19) .
C22 H86 0.984(16) .
C23 C26 1.537(3) .
C23 C25 1.538(3) .
C23 C24 1.542(3) .
C24 H87 0.99(2) .
C24 H88 1.04(2) .
C24 H89 0.932(19) .
C25 H90 0.983(18) .
C25 H91 0.96(2) .
C25 H92 0.95(2) .
C26 H93 1.015(18) .
C26 H94 0.94(2) .
C26 H95 0.950(19) .
C27 C28 1.401(3) .
C27 C32 1.410(3) .
C28 C29 1.395(3) .
C28 C36 1.521(3) .
C29 C30 1.376(3) .
C29 H47 0.913(18) .
C30 C31 1.374(3) .
C30 H97 0.933(18) .
C31 C32 1.395(3) .
C31 H98 0.902(18) .
C32 C33 1.523(3) .
C33 C35 1.527(4) .
C33 C34 1.538(4) .
C33 H99 0.955(18) .
C34 H100 1.05(2) .
C34 H101 0.938(19) .
C34 H102 0.96(2) .
C35 H103 0.97(2) .
C35 H104 0.96(2) .
C35 H105 0.973(19) .
C36 C37 1.528(3) .
C36 C38 1.529(3) .
C36 H106 0.922(17) .
C37 H107 0.94(2) .
C37 H108 0.98(2) .
C37 H109 0.996(18) .
C38 H110 0.94(2) .
C38 H111 1.03(2) .
C38 H112 1.00(2) .
C40 C45 1.415(3) .
C40 C41 1.418(3) .
C41 C42 1.388(3) .
C41 C46 1.521(3) .
C42 C43 1.387(3) .
C42 H113 0.919(17) .
C43 C44 1.388(3) .
C43 C49 1.521(3) .
C44 C45 1.397(3) .
C44 H114 0.912(17) .
C45 C52 1.529(3) .
C46 C47 1.521(3) .
C46 C48 1.526(3) .
C46 H115 0.971(17) .
C47 H116 0.985(18) .
C47 H117 1.04(2) .
C47 H118 0.98(2) .
C48 H119 0.983(19) .
C48 H120 0.986(19) .
C48 H121 0.96(2) .
C49 C50 1.506(3) .
C49 C51 1.538(4) .
C49 H122 0.96(2) .
C50 H123 1.02(2) .
C50 H124 0.99(2) .
C50 H125 1.02(3) .
C51 H126 0.99(2) .
C51 H127 0.97(3) .
C51 H128 1.02(3) .
C52 C54 1.521(3) .
C52 C53 1.524(3) .
C52 H129 0.976(16) .
C53 H130 0.95(2) .
C53 H131 0.99(2) .
C53 H132 0.99(2) .
C54 H133 1.01(2) .
C54 H134 0.96(2) .
C54 H135 1.01(2) .
C55 C56 1.531(3) .
C55 H136 0.94(2) .
C55 H137 0.908(19) .
C56 C58 1.504(4) .
C56 C59 1.510(4) .
C56 C57 1.533(4) .
C57 H138 1.01(2) .
C57 H139 1.04(3) .
C57 H140 1.03(4) .
C58 H141 0.96(3) .
C58 H142 0.97(3) .
C58 H143 0.97(2) .
C59 H144 0.96(4) .
C59 H145 1.01(4) .
C59 H146 1.02(2) .

loop_
_geom_torsion_atom_site_label_1
_geom_torsion_atom_site_label_2
_geom_torsion_atom_site_label_3
_geom_torsion_atom_site_label_4
_geom_torsion
_geom_torsion_site_symmetry_1
_geom_torsion_site_symmetry_4
N2 Ti1 P39 C40 155.0(11) . .
C55 Ti1 P39 C40 26.5(12) . .
N6 Ti1 P39 C40 -98.8(12) . .
C3 Ti1 P39 C40 160.8(11) . .
C55 Ti1 N2 C3 -61.42(14) . .
N6 Ti1 N2 C3 58.89(14) . .
P39 Ti1 N2 C3 172.32(10) . .
C55 Ti1 N2 C7 114.80(17) . .
N6 Ti1 N2 C7 -124.89(18) . .
P39 Ti1 N2 C7 -11.46(17) . .
C3 Ti1 N2 C7 176.2(2) . .
N2 Ti1 N6 C5 -42.45(14) . .
C55 Ti1 N6 C5 80.54(16) . .
P39 Ti1 N6 C5 -154.19(11) . .
C3 Ti1 N6 C5 -16.35(12) . .
N2 Ti1 N6 C27 147.56(15) . .
C55 Ti1 N6 C27 -89.45(17) . .
P39 Ti1 N6 C27 35.82(15) . .
C3 Ti1 N6 C27 173.66(15) . .
C1S C1S C2S C3S -179.0(6) 3_656 .
C7 N2 C3 C4 145.34(18) . .
Ti1 N2 C3 C4 -38.0(2) . .
C7 N2 C3 C19 -44.3(3) . .
Ti1 N2 C3 C19 132.31(16) . .
C7 N2 C3 Ti1 -176.7(2) . .
C55 Ti1 C3 N2 126.96(13) . .
N6 Ti1 C3 N2 -121.45(14) . .
P39 Ti1 C3 N2 -10.88(14) . .
N2 Ti1 C3 C4 147.31(18) . .
C55 Ti1 C3 C4 -85.73(12) . .
N6 Ti1 C3 C4 25.86(11) . .
P39 Ti1 C3 C4 136.44(11) . .
N2 Ti1 C3 C19 -91.5(2) . .
C55 Ti1 C3 C19 35.4(2) . .
N6 Ti1 C3 C19 147.0(2) . .
P39 Ti1 C3 C19 -102.4(2) . .
N2 C3 C4 C5 -16.1(3) . .
C19 C3 C4 C5 173.0(2) . .
Ti1 C3 C4 C5 -43.3(2) . .
C27 N6 C5 C4 172.77(16) . .
Ti1 N6 C5 C4 2.7(2) . .
C27 N6 C5 C23 -9.2(3) . .
Ti1 N6 C5 C23 -179.29(16) . .
C3 C4 C5 N6 39.6(3) . .
C3 C4 C5 C23 -138.8(2) . .
C4S C5S C6S C6S -179.7(6) . 3_656
C3 N2 C7 C12 -71.3(2) . .
Ti1 N2 C7 C12 113.21(19) . .
C3 N2 C7 C8 113.0(2) . .
Ti1 N2 C7 C8 -62.5(2) . .
C12 C7 C8 C9 4.2(3) . .
N2 C7 C8 C9 179.79(16) . .
C12 C7 C8 C16 -178.77(17) . .
N2 C7 C8 C16 -3.1(3) . .
C7 C8 C9 C10 -0.2(3) . .
C16 C8 C9 C10 -177.39(19) . .
C8 C9 C10 C11 -2.4(3) . .
C9 C10 C11 C12 0.9(3) . .
C10 C11 C12 C7 3.0(3) . .
C10 C11 C12 C13 -176.9(2) . .
C8 C7 C12 C11 -5.6(3) . .
N2 C7 C12 C11 178.72(17) . .
C8 C7 C12 C13 174.38(17) . .
N2 C7 C12 C13 -1.3(3) . .
C11 C12 C13 C14 49.7(3) . .
C7 C12 C13 C14 -130.3(2) . .
C11 C12 C13 C15 -74.9(3) . .
C7 C12 C13 C15 105.2(2) . .
C9 C8 C16 C17 62.6(2) . .
C7 C8 C16 C17 -114.5(2) . .
C9 C8 C16 C18 -60.0(3) . .
C7 C8 C16 C18 122.9(2) . .
N2 C3 C19 C22 39.2(3) . .
C4 C3 C19 C22 -150.16(18) . .
Ti1 C3 C19 C22 100.2(2) . .
N2 C3 C19 C21 160.59(18) . .
C4 C3 C19 C21 -28.8(2) . .
Ti1 C3 C19 C21 -138.36(19) . .
N2 C3 C19 C20 -80.9(2) . .
C4 C3 C19 C20 89.8(2) . .
Ti1 C3 C19 C20 -19.8(3) . .
N6 C5 C23 C26 2.3(3) . .
C4 C5 C23 C26 -179.61(18) . .
N6 C5 C23 C25 124.9(2) . .
C4 C5 C23 C25 -57.0(2) . .
N6 C5 C23 C24 -117.1(2) . .
C4 C5 C23 C24 61.0(2) . .
C5 N6 C27 C28 101.4(2) . .
Ti1 N6 C27 C28 -90.3(2) . .
C5 N6 C27 C32 -82.2(2) . .
Ti1 N6 C27 C32 86.1(2) . .
C32 C27 C28 C29 3.1(3) . .
N6 C27 C28 C29 179.41(16) . .
C32 C27 C28 C36 -178.17(18) . .
N6 C27 C28 C36 -1.9(3) . .
C27 C28 C29 C30 -1.1(3) . .
C36 C28 C29 C30 -179.90(19) . .
C28 C29 C30 C31 -1.1(3) . .
C29 C30 C31 C32 1.3(3) . .
C30 C31 C32 C27 0.6(3) . .
C30 C31 C32 C33 -178.9(2) . .
C28 C27 C32 C31 -2.9(3) . .
N6 C27 C32 C31 -179.27(16) . .
C28 C27 C32 C33 176.60(18) . .
N6 C27 C32 C33 0.2(3) . .
C31 C32 C33 C35 65.5(3) . .
C27 C32 C33 C35 -114.0(2) . .
C31 C32 C33 C34 -57.0(3) . .
C27 C32 C33 C34 123.5(2) . .
C29 C28 C36 C37 -58.5(2) . .
C27 C28 C36 C37 122.7(2) . .
C29 C28 C36 C38 64.8(3) . .
C27 C28 C36 C38 -113.9(2) . .
Ti1 P39 C40 C45 -155.3(11) . .
Ti1 P39 C40 C41 25.7(12) . .
C45 C40 C41 C42 -0.4(3) . .
P39 C40 C41 C42 178.56(14) . .
C45 C40 C41 C46 179.48(17) . .
P39 C40 C41 C46 -1.5(2) . .
C40 C41 C42 C43 0.8(3) . .
C46 C41 C42 C43 -179.12(18) . .
C41 C42 C43 C44 -0.4(3) . .
C41 C42 C43 C49 177.16(18) . .
C42 C43 C44 C45 -0.3(3) . .
C49 C43 C44 C45 -177.91(18) . .
C43 C44 C45 C40 0.6(3) . .
C43 C44 C45 C52 -178.33(19) . .
C41 C40 C45 C44 -0.2(3) . .
P39 C40 C45 C44 -179.24(14) . .
C41 C40 C45 C52 178.70(17) . .
P39 C40 C45 C52 -0.3(3) . .
C42 C41 C46 C47 26.9(3) . .
C40 C41 C46 C47 -153.0(2) . .
C42 C41 C46 C48 -98.2(2) . .
C40 C41 C46 C48 81.8(2) . .
C42 C43 C49 C50 56.9(3) . .
C44 C43 C49 C50 -125.6(2) . .
C42 C43 C49 C51 -66.9(3) . .
C44 C43 C49 C51 110.6(3) . .
C44 C45 C52 C54 80.5(2) . .
C40 C45 C52 C54 -98.4(2) . .
C44 C45 C52 C53 -44.5(3) . .
C40 C45 C52 C53 136.6(2) . .
N2 Ti1 C55 C56 -101.0(3) . .
N6 Ti1 C55 C56 146.4(3) . .
P39 Ti1 C55 C56 22.7(3) . .
C3 Ti1 C55 C56 -127.9(3) . .
Ti1 C55 C56 C58 -44.5(4) . .
Ti1 C55 C56 C59 -167.1(3) . .
Ti1 C55 C56 C57 75.2(4) . .
